data_7051954
loop_
_publ_author_name
'Habashneh, Almeqdad'
'Jablonski, Chester R.'
'Collins, Julie'
'Georghiou, Paris E.'

_publ_section_title
;
 Reactions of thiacalix[4]arene 1,3-bistriflate: formation of
 thiacalix[2]phenoxathiins---structural and complexation studies
;
_journal_issue 9
_journal_name_full 'New Journal of Chemistry'
_journal_page_first 1590
_journal_paper_doi 10.1039/b801483c
_journal_volume 32
_journal_year 2008
_chemical_formula_sum 'C41 H47 F3 O5 S5'
_chemical_formula_weight 837.09
_chemical_name_systematic
;
?
;
_space_group_IT_number 2
_symmetry_cell_setting triclinic
_symmetry_space_group_name_Hall '-P 1'
_symmetry_space_group_name_H-M 'P -1'
_atom_sites_solution_hydrogens geom
_atom_sites_solution_primary direct
_atom_sites_solution_secondary difmap
_audit_creation_method SHELXL-97
_cell_angle_alpha 61.816(9)
_cell_angle_beta 75.573(13)
_cell_angle_gamma 81.851(13)
_cell_formula_units_Z 2
_cell_length_a 10.9907(13)
_cell_length_b 14.3416(11)
_cell_length_c 15.5658(8)
_cell_measurement_reflns_used 8694
_cell_measurement_temperature 138(2)
_cell_measurement_theta_max 30.7
_cell_measurement_theta_min 2.2
_cell_volume 2093.6(4)
_computing_cell_refinement 'CrystalClear (Rigaku/MSC Inc., 2005)'
_computing_data_collection 'CrystalClear (Rigaku/MSC Inc., 2005)'
_computing_data_reduction 'CrystalClear (Rigaku/MSC Inc., 2005)'
_computing_molecular_graphics 'CrystalStructure 3.7.0'
_computing_publication_material 'CrystalStructure 3.7.0'
_computing_structure_refinement 'SHELXL-97 (Sheldrick, 1997)'
_computing_structure_solution 'SHELXS-97 (Sheldrick, 1990)'
_diffrn_ambient_temperature 138(2)
_diffrn_detector_area_resol_mean 14.63
_diffrn_measured_fraction_theta_full 0.988
_diffrn_measured_fraction_theta_max 0.988
_diffrn_measurement_device_type 'Rigaku Saturn'
_diffrn_measurement_method \w
_diffrn_radiation_monochromator graphite
_diffrn_radiation_source 'fine-focus sealed tube'
_diffrn_radiation_type MoK\a
_diffrn_radiation_wavelength 0.71070
_diffrn_reflns_av_R_equivalents 0.0639
_diffrn_reflns_av_sigmaI/netI 0.0721
_diffrn_reflns_limit_h_max 13
_diffrn_reflns_limit_h_min -13
_diffrn_reflns_limit_k_max 15
_diffrn_reflns_limit_k_min -18
_diffrn_reflns_limit_l_max 17
_diffrn_reflns_limit_l_min -19
_diffrn_reflns_number 20163
_diffrn_reflns_theta_full 26.50
_diffrn_reflns_theta_max 26.50
_diffrn_reflns_theta_min 2.18
_exptl_absorpt_coefficient_mu 0.332
_exptl_absorpt_correction_T_max 0.9696
_exptl_absorpt_correction_T_min 0.9325
_exptl_absorpt_correction_type numerical
_exptl_crystal_colour colorless
_exptl_crystal_density_diffrn 1.328
_exptl_crystal_density_method 'not measured'
_exptl_crystal_description prism
_exptl_crystal_F_000 880
_exptl_crystal_size_max 0.32
_exptl_crystal_size_mid 0.20
_exptl_crystal_size_min 0.18
_refine_diff_density_max 0.904
_refine_diff_density_min -0.579
_refine_diff_density_rms 0.094
_refine_ls_extinction_method none
_refine_ls_goodness_of_fit_ref 1.106
_refine_ls_hydrogen_treatment mixed
_refine_ls_matrix_type full
_refine_ls_number_parameters 488
_refine_ls_number_reflns 8573
_refine_ls_number_restraints 0
_refine_ls_restrained_S_all 1.106
_refine_ls_R_factor_all 0.0973
_refine_ls_R_factor_gt 0.0865
_refine_ls_shift/su_max 0.001
_refine_ls_shift/su_mean 0.000
_refine_ls_structure_factor_coef Fsqd
_refine_ls_weighting_details 'calc w=1/[\s^2^(Fo^2^)+(0.1077P)^2^+2.5511P] where P=(Fo^2^+2Fc^2^)/3'
_refine_ls_weighting_scheme calc
_refine_ls_wR_factor_gt 0.2274
_refine_ls_wR_factor_ref 0.2403
_reflns_number_gt 7249
_reflns_number_total 8573
_reflns_threshold_expression >2sigma(I)
_cod_data_source_file b801483c.txt
_cod_data_source_block shelxl2
_cod_depositor_comments
;
The following automatic conversions were performed:
'_exptl_absorpt_correction_type' value 'Numerical' changed to 'numerical'
according to '/home/saulius/struct/CIF-dictionaries/cif_core.dic'
dictionary named 'cif_core.dic' version 2.4.1 from 2010-06-29.

Automatic conversion script
Id: cif_fix_enum 1527 2010-12-29 10:47:43Z saulius 
;
_cod_original_cell_volume 2093.6(3)
_cod_database_code 7051954

loop_
_symmetry_equiv_pos_as_xyz
'x, y, z'
'-x, -y, -z'

loop_
_atom_site_label
_atom_site_type_symbol
_atom_site_fract_x
_atom_site_fract_y
_atom_site_fract_z
_atom_site_U_iso_or_equiv
_atom_site_adp_type
_atom_site_occupancy
_atom_site_symmetry_multiplicity
_atom_site_calc_flag
_atom_site_refinement_flags
_atom_site_disorder_assembly
_atom_site_disorder_group
S1 S 0.68523(10) 0.56829(7) 0.48372(7) 0.0334(2) Uani 1 1 d . . .
S2 S 0.47550(9) 0.68689(8) 0.78002(7) 0.0322(2) Uani 1 1 d . . .
S3 S 0.76983(9) 0.38441(7) 1.02180(7) 0.0315(2) Uani 1 1 d . . .
S4 S 0.98781(10) 0.26756(8) 0.72609(8) 0.0353(3) Uani 1 1 d . . .
S5 S 0.86568(9) 0.12938(7) 0.96757(8) 0.0344(3) Uani 1 1 d . . .
F1 F 0.8209(3) -0.0087(2) 1.1518(2) 0.0587(8) Uani 1 1 d . . .
F2 F 0.8526(3) 0.1473(2) 1.12880(19) 0.0501(6) Uani 1 1 d . . .
F3 F 0.6762(3) 0.1136(2) 1.1139(2) 0.0589(8) Uani 1 1 d . . .
O1 O 0.5383(3) 0.5353(2) 0.6867(2) 0.0368(6) Uani 1 1 d . . .
O2 O 0.5970(3) 0.4743(2) 0.8774(2) 0.0401(7) Uani 1 1 d . . .
O3 O 0.8144(2) 0.24788(19) 0.9191(2) 0.0311(6) Uani 1 1 d . . .
O4 O 0.9982(3) 0.1247(2) 0.9569(2) 0.0381(6) Uani 1 1 d . . .
O5 O 0.8001(3) 0.0708(2) 0.9429(2) 0.0456(7) Uani 1 1 d . . .
C1 C 0.6015(3) 0.6278(3) 0.6350(3) 0.0292(8) Uani 1 1 d . . .
C2 C 0.6805(4) 0.6488(3) 0.5428(3) 0.0296(8) Uani 1 1 d . . .
C3 C 0.7456(4) 0.7436(3) 0.4874(3) 0.0313(8) Uani 1 1 d . . .
H37 H 0.8011 0.7555 0.4258 0.038 Uiso 1 1 calc R . .
C4 C 0.7316(4) 0.8211(3) 0.5196(3) 0.0312(8) Uani 1 1 d . . .
C5 C 0.6499(3) 0.7986(3) 0.6112(3) 0.0302(8) Uani 1 1 d . . .
H38 H 0.6373 0.8498 0.6352 0.036 Uiso 1 1 calc R . .
C6 C 0.5859(3) 0.7036(3) 0.6689(3) 0.0294(8) Uani 1 1 d . . .
C7 C 0.7956(4) 0.9284(3) 0.4564(3) 0.0355(9) Uani 1 1 d . . .
C8 C 0.8364(4) 0.9645(4) 0.5232(3) 0.0454(10) Uani 1 1 d . . .
H7 H 0.7683 1.0068 0.5432 0.054 Uiso 1 1 calc R . .
H8 H 0.9113 1.0074 0.4863 0.054 Uiso 1 1 calc R . .
H9 H 0.8557 0.9023 0.5826 0.054 Uiso 1 1 calc R . .
C9 C 0.9124(4) 0.9227(3) 0.3806(3) 0.0445(10) Uani 1 1 d . . .
H4 H 0.9863 0.9027 0.4109 0.053 Uiso 1 1 calc R . .
H5 H 0.9248 0.9919 0.3218 0.053 Uiso 1 1 calc R . .
H6 H 0.9008 0.8697 0.3607 0.053 Uiso 1 1 calc R . .
C10 C 0.7018(4) 1.0093(3) 0.3997(4) 0.0470(11) Uani 1 1 d . . .
H1 H 0.7452 1.0745 0.3498 0.056 Uiso 1 1 calc R . .
H2 H 0.6350 1.0249 0.4465 0.056 Uiso 1 1 calc R . .
H3 H 0.6650 0.9804 0.3663 0.056 Uiso 1 1 calc R . .
C11 C 0.6224(3) 0.5416(3) 0.9087(3) 0.0301(8) Uani 1 1 d . . .
C12 C 0.5733(3) 0.6457(3) 0.8683(3) 0.0291(8) Uani 1 1 d . . .
C13 C 0.5963(4) 0.7155(3) 0.9007(3) 0.0319(8) Uani 1 1 d . . .
H39 H 0.5621 0.7856 0.8728 0.038 Uiso 1 1 calc R . .
C14 C 0.6681(3) 0.6867(3) 0.9731(3) 0.0305(8) Uani 1 1 d . . .
C15 C 0.7181(3) 0.5834(3) 1.0100(3) 0.0303(8) Uani 1 1 d . . .
H40 H 0.7679 0.5608 1.0587 0.036 Uiso 1 1 calc R . .
C16 C 0.6975(3) 0.5127(3) 0.9781(3) 0.0298(8) Uani 1 1 d . . .
C17 C 0.6985(4) 0.7678(3) 1.0010(3) 0.0364(9) Uani 1 1 d . . .
C18 C 0.8028(5) 0.8375(4) 0.9173(4) 0.0470(11) Uani 1 1 d . . .
H10 H 0.8850 0.8065 0.9322 0.056 Uiso 1 1 calc R . .
H11 H 0.7936 0.9087 0.9125 0.056 Uiso 1 1 calc R . .
H12 H 0.7963 0.8417 0.8539 0.056 Uiso 1 1 calc R . .
C19 C 0.7461(5) 0.7144(4) 1.0989(4) 0.0473(11) Uani 1 1 d . . .
H16 H 0.6746 0.7007 1.1551 0.057 Uiso 1 1 calc R . .
H17 H 0.8042 0.7611 1.0977 0.057 Uiso 1 1 calc R . .
H18 H 0.7897 0.6473 1.1062 0.057 Uiso 1 1 calc R . .
C20 C 0.5832(4) 0.8375(4) 1.0138(4) 0.0454(10) Uani 1 1 d . . .
H13 H 0.5799 0.8997 0.9498 0.054 Uiso 1 1 calc R . .
H14 H 0.5892 0.8603 1.0628 0.054 Uiso 1 1 calc R . .
H15 H 0.5069 0.7970 1.0371 0.054 Uiso 1 1 calc R . .
C21 C 0.8958(3) 0.3353(3) 0.8699(3) 0.0278(7) Uani 1 1 d . . .
C22 C 0.8799(4) 0.4062(3) 0.9087(3) 0.0289(8) Uani 1 1 d . . .
C23 C 0.9482(3) 0.4993(3) 0.8547(3) 0.0285(7) Uani 1 1 d . . .
H42 H 0.9398 0.5473 0.8819 0.034 Uiso 1 1 calc R . .
C24 C 1.0277(4) 0.5237(3) 0.7627(3) 0.0298(8) Uani 1 1 d . . .
C25 C 1.0411(3) 0.4482(3) 0.7269(3) 0.0305(8) Uani 1 1 d . . .
H41 H 1.0973 0.4612 0.6654 0.037 Uiso 1 1 calc R . .
C26 C 0.9747(3) 0.3556(3) 0.7787(3) 0.0289(8) Uani 1 1 d . . .
C27 C 1.0964(4) 0.6277(3) 0.6999(3) 0.0351(9) Uani 1 1 d . . .
C28 C 1.0623(4) 0.6830(3) 0.5958(3) 0.0415(10) Uani 1 1 d . . .
H19 H 0.9763 0.6659 0.6021 0.050 Uiso 1 1 calc R . .
H20 H 1.1207 0.6584 0.5514 0.050 Uiso 1 1 calc R . .
H21 H 1.0682 0.7598 0.5682 0.050 Uiso 1 1 calc R . .
C29 C 1.0584(5) 0.7030(3) 0.7473(3) 0.0491(11) Uani 1 1 d . . .
H22 H 1.1290 0.7479 0.7295 0.059 Uiso 1 1 calc R . .
H23 H 1.0356 0.6616 0.8199 0.059 Uiso 1 1 calc R . .
H24 H 0.9862 0.7475 0.7227 0.059 Uiso 1 1 calc R . .
C30 C 1.2385(4) 0.6052(4) 0.6882(3) 0.0446(10) Uani 1 1 d . . .
H25 H 1.2577 0.5352 0.6906 0.054 Uiso 1 1 calc R . .
H26 H 1.2668 0.6067 0.7424 0.054 Uiso 1 1 calc R . .
H27 H 1.2818 0.6592 0.6241 0.054 Uiso 1 1 calc R . .
C31 C 0.7983(4) 0.0939(3) 1.0983(3) 0.0416(10) Uani 1 1 d . . .
C32 C 0.8244(4) 0.4125(3) 0.6125(3) 0.0356(9) Uani 1 1 d . . .
H44 H 0.8774 0.4665 0.5996 0.043 Uiso 1 1 calc R . .
C33 C 0.7189(4) 0.4379(3) 0.5704(3) 0.0327(8) Uani 1 1 d . . .
C34 C 0.6436(4) 0.3583(3) 0.5870(3) 0.0333(8) Uani 1 1 d . . .
H45 H 0.5726 0.3766 0.5571 0.040 Uiso 1 1 calc R . .
C35 C 0.6711(4) 0.2514(3) 0.6473(3) 0.0328(8) Uani 1 1 d . . .
C36 C 0.7751(4) 0.2274(3) 0.6909(3) 0.0330(8) Uani 1 1 d . . .
H43 H 0.7948 0.1558 0.7331 0.040 Uiso 1 1 calc R . .
C37 C 0.8509(4) 0.3079(3) 0.6730(3) 0.0333(8) Uani 1 1 d . . .
C38 C 0.5856(4) 0.1657(3) 0.6635(3) 0.0331(8) Uani 1 1 d . . .
C39 C 0.4515(4) 0.1845(4) 0.7131(3) 0.0452(10) Uani 1 1 d . . .
H34 H 0.4416 0.1459 0.7857 0.054 Uiso 1 1 calc R . .
H35 H 0.3911 0.1592 0.6924 0.054 Uiso 1 1 calc R . .
H36 H 0.4364 0.2603 0.6927 0.054 Uiso 1 1 calc R . .
C40 C 0.5833(4) 0.1740(3) 0.5614(3) 0.0378(9) Uani 1 1 d . . .
H28 H 0.5147 0.2226 0.5347 0.045 Uiso 1 1 calc R . .
H29 H 0.5703 0.1039 0.5694 0.045 Uiso 1 1 calc R . .
H30 H 0.6635 0.2009 0.5153 0.045 Uiso 1 1 calc R . .
C41 C 0.6309(5) 0.0554(3) 0.7295(3) 0.0459(11) Uani 1 1 d . . .
H31 H 0.6897 0.0273 0.6881 0.055 Uiso 1 1 calc R . .
H32 H 0.5589 0.0091 0.7668 0.055 Uiso 1 1 calc R . .
H33 H 0.6735 0.0587 0.7763 0.055 Uiso 1 1 calc R . .
H46 H 0.5082 0.5319 0.7400 0.066 Uiso 1 1 d . . .
H47 H 0.6315 0.4249 0.8992 0.032 Uiso 1 1 d . . .

loop_
_atom_site_aniso_label
_atom_site_aniso_U_11
_atom_site_aniso_U_22
_atom_site_aniso_U_33
_atom_site_aniso_U_23
_atom_site_aniso_U_13
_atom_site_aniso_U_12
S1 0.0437(6) 0.0277(5) 0.0307(5) -0.0140(4) -0.0090(4) -0.0019(4)
S2 0.0297(5) 0.0386(5) 0.0295(5) -0.0166(4) -0.0063(4) -0.0003(4)
S3 0.0362(5) 0.0271(5) 0.0284(5) -0.0116(4) -0.0033(4) -0.0022(4)
S4 0.0358(5) 0.0380(5) 0.0420(6) -0.0258(5) -0.0114(4) 0.0040(4)
S5 0.0379(6) 0.0267(5) 0.0399(6) -0.0150(4) -0.0103(4) -0.0012(4)
F1 0.078(2) 0.0336(13) 0.0476(16) -0.0074(12) -0.0068(14) -0.0015(13)
F2 0.0622(17) 0.0494(15) 0.0429(14) -0.0239(12) -0.0116(12) -0.0020(13)
F3 0.0431(16) 0.0613(17) 0.0610(18) -0.0236(15) 0.0021(13) -0.0069(13)
O1 0.0396(16) 0.0352(14) 0.0328(15) -0.0132(12) -0.0018(12) -0.0113(12)
O2 0.0449(17) 0.0380(15) 0.0441(17) -0.0226(13) -0.0114(13) -0.0032(13)
O3 0.0303(14) 0.0240(12) 0.0404(15) -0.0149(11) -0.0087(11) -0.0014(10)
O4 0.0332(15) 0.0338(14) 0.0453(17) -0.0169(13) -0.0101(12) 0.0037(11)
O5 0.0544(19) 0.0285(14) 0.061(2) -0.0208(14) -0.0193(15) -0.0066(13)
C1 0.0298(19) 0.0286(18) 0.0277(18) -0.0099(15) -0.0062(14) -0.0071(14)
C2 0.032(2) 0.0265(17) 0.0313(19) -0.0121(15) -0.0110(15) -0.0013(15)
C3 0.0306(19) 0.0298(18) 0.0313(19) -0.0125(15) -0.0041(15) -0.0037(15)
C4 0.032(2) 0.0253(17) 0.035(2) -0.0128(15) -0.0068(15) -0.0035(14)
C5 0.033(2) 0.0289(18) 0.033(2) -0.0171(16) -0.0083(15) -0.0006(15)
C6 0.0296(19) 0.0314(18) 0.0273(18) -0.0123(15) -0.0073(14) -0.0030(15)
C7 0.038(2) 0.0312(19) 0.041(2) -0.0185(17) -0.0066(17) -0.0054(16)
C8 0.051(3) 0.043(2) 0.049(3) -0.026(2) -0.005(2) -0.014(2)
C9 0.046(3) 0.038(2) 0.046(2) -0.019(2) 0.0038(19) -0.0143(19)
C10 0.050(3) 0.030(2) 0.052(3) -0.0098(19) -0.010(2) -0.0072(18)
C11 0.0294(19) 0.0324(18) 0.0278(18) -0.0137(15) -0.0007(14) -0.0083(15)
C12 0.0273(18) 0.0330(18) 0.0269(18) -0.0135(15) -0.0054(14) -0.0014(14)
C13 0.034(2) 0.0280(17) 0.0311(19) -0.0110(15) -0.0063(15) -0.0036(15)
C14 0.0302(19) 0.0327(18) 0.0298(19) -0.0152(16) -0.0052(15) -0.0028(15)
C15 0.0312(19) 0.0320(18) 0.0290(19) -0.0155(15) -0.0057(15) -0.0005(15)
C16 0.0307(19) 0.0287(17) 0.0255(18) -0.0092(15) -0.0027(14) -0.0045(14)
C17 0.046(2) 0.0315(19) 0.039(2) -0.0192(17) -0.0142(18) 0.0009(17)
C18 0.054(3) 0.040(2) 0.056(3) -0.027(2) -0.012(2) -0.009(2)
C19 0.059(3) 0.046(2) 0.054(3) -0.031(2) -0.030(2) 0.009(2)
C20 0.049(3) 0.049(2) 0.050(3) -0.032(2) -0.018(2) 0.009(2)
C21 0.0276(18) 0.0242(16) 0.0327(19) -0.0121(15) -0.0094(14) -0.0018(14)
C22 0.0305(19) 0.0273(17) 0.0297(18) -0.0135(15) -0.0076(14) 0.0008(14)
C23 0.0289(19) 0.0275(17) 0.0322(19) -0.0156(15) -0.0061(14) -0.0036(14)
C24 0.031(2) 0.0290(18) 0.0307(19) -0.0132(15) -0.0087(15) -0.0031(15)
C25 0.0274(18) 0.039(2) 0.0277(18) -0.0162(16) -0.0052(14) -0.0038(15)
C26 0.0283(19) 0.0314(18) 0.0336(19) -0.0189(16) -0.0101(15) 0.0016(14)
C27 0.035(2) 0.039(2) 0.0281(19) -0.0110(16) -0.0064(15) -0.0092(16)
C28 0.045(2) 0.040(2) 0.036(2) -0.0124(18) -0.0098(18) -0.0070(18)
C29 0.071(3) 0.034(2) 0.040(2) -0.0152(19) 0.000(2) -0.020(2)
C30 0.037(2) 0.051(2) 0.038(2) -0.0102(19) -0.0085(18) -0.0114(19)
C31 0.042(2) 0.033(2) 0.042(2) -0.0121(18) -0.0055(18) -0.0049(17)
C32 0.040(2) 0.0318(19) 0.040(2) -0.0185(17) -0.0078(17) -0.0070(16)
C33 0.035(2) 0.0314(18) 0.036(2) -0.0196(16) -0.0038(16) -0.0039(15)
C34 0.036(2) 0.0325(19) 0.0312(19) -0.0145(16) -0.0047(15) -0.0055(16)
C35 0.039(2) 0.0285(18) 0.0310(19) -0.0138(15) -0.0061(16) -0.0013(15)
C36 0.039(2) 0.0291(18) 0.034(2) -0.0159(16) -0.0091(16) -0.0005(15)
C37 0.035(2) 0.038(2) 0.035(2) -0.0219(17) -0.0095(16) -0.0003(16)
C38 0.039(2) 0.0296(18) 0.0302(19) -0.0113(15) -0.0073(16) -0.0094(16)
C39 0.046(3) 0.045(2) 0.042(2) -0.016(2) -0.0043(19) -0.0132(19)
C40 0.042(2) 0.038(2) 0.036(2) -0.0169(17) -0.0100(17) -0.0043(17)
C41 0.060(3) 0.035(2) 0.042(2) -0.0107(19) -0.018(2) -0.011(2)

loop_
_atom_type_symbol
_atom_type_description
_atom_type_scat_dispersion_real
_atom_type_scat_dispersion_imag
_atom_type_scat_source
C C 0.0033 0.0016 'International Tables Vol C Tables 4.2.6.8 and 6.1.1.4'
H H 0.0000 0.0000 'International Tables Vol C Tables 4.2.6.8 and 6.1.1.4'
F F 0.0171 0.0103 'International Tables Vol C Tables 4.2.6.8 and 6.1.1.4'
O O 0.0106 0.0060 'International Tables Vol C Tables 4.2.6.8 and 6.1.1.4'
S S 0.1246 0.1234 'International Tables Vol C Tables 4.2.6.8 and 6.1.1.4'

loop_
_geom_angle_atom_site_label_1
_geom_angle_atom_site_label_2
_geom_angle_atom_site_label_3
_geom_angle
_geom_angle_site_symmetry_1
_geom_angle_site_symmetry_3
_geom_angle_publ_flag
C33 S1 C2 106.18(18) . . ?
C6 S2 C12 102.56(17) . . ?
C16 S3 C22 97.16(17) . . ?
C26 S4 C37 100.11(18) . . ?
O5 S5 O4 124.30(19) . . ?
O5 S5 O3 107.14(16) . . ?
O4 S5 O3 111.24(16) . . ?
O5 S5 C31 105.5(2) . . ?
O4 S5 C31 106.50(19) . . ?
O3 S5 C31 99.03(17) . . ?
C21 O3 S5 122.1(2) . . ?
O1 C1 C6 122.3(3) . . ?
O1 C1 C2 118.7(3) . . ?
C6 C1 C2 118.9(3) . . ?
C1 C2 C3 120.1(3) . . ?
C1 C2 S1 122.0(3) . . ?
C3 C2 S1 117.3(3) . . ?
C4 C3 C2 122.2(4) . . ?
C3 C4 C5 116.3(3) . . ?
C3 C4 C7 122.8(3) . . ?
C5 C4 C7 120.9(3) . . ?
C4 C5 C6 122.6(3) . . ?
C1 C6 C5 119.9(3) . . ?
C1 C6 S2 121.0(3) . . ?
C5 C6 S2 118.9(3) . . ?
C10 C7 C8 109.8(4) . . ?
C10 C7 C9 108.5(4) . . ?
C8 C7 C9 108.1(4) . . ?
C10 C7 C4 108.3(3) . . ?
C8 C7 C4 110.6(3) . . ?
C9 C7 C4 111.6(3) . . ?
O2 C11 C16 122.9(3) . . ?
O2 C11 C12 118.8(3) . . ?
C16 C11 C12 118.3(3) . . ?
C13 C12 C11 119.8(3) . . ?
C13 C12 S2 119.9(3) . . ?
C11 C12 S2 120.3(3) . . ?
C12 C13 C14 122.7(3) . . ?
C15 C14 C13 116.2(3) . . ?
C15 C14 C17 122.7(3) . . ?
C13 C14 C17 120.9(3) . . ?
C16 C15 C14 122.2(3) . . ?
C15 C16 C11 120.9(3) . . ?
C15 C16 S3 120.8(3) . . ?
C11 C16 S3 118.3(3) . . ?
C14 C17 C20 111.6(3) . . ?
C14 C17 C18 108.0(3) . . ?
C20 C17 C18 109.4(4) . . ?
C14 C17 C19 111.6(3) . . ?
C20 C17 C19 107.8(4) . . ?
C18 C17 C19 108.4(4) . . ?
C22 C21 C26 121.5(3) . . ?
C22 C21 O3 117.7(3) . . ?
C26 C21 O3 120.1(3) . . ?
C21 C22 C23 118.4(3) . . ?
C21 C22 S3 121.5(3) . . ?
C23 C22 S3 120.0(3) . . ?
C24 C23 C22 122.3(3) . . ?
C23 C24 C25 116.9(3) . . ?
C23 C24 C27 123.0(3) . . ?
C25 C24 C27 120.1(3) . . ?
C26 C25 C24 122.0(3) . . ?
C25 C26 C21 118.8(3) . . ?
C25 C26 S4 119.9(3) . . ?
C21 C26 S4 121.3(3) . . ?
C24 C27 C30 109.4(3) . . ?
C24 C27 C29 111.6(3) . . ?
C30 C27 C29 109.3(4) . . ?
C24 C27 C28 109.0(3) . . ?
C30 C27 C28 109.4(3) . . ?
C29 C27 C28 108.0(4) . . ?
F3 C31 F1 109.3(3) . . ?
F3 C31 F2 108.7(4) . . ?
F1 C31 F2 108.4(4) . . ?
F3 C31 S5 112.0(3) . . ?
F1 C31 S5 108.1(3) . . ?
F2 C31 S5 110.4(3) . . ?
C37 C32 C33 119.1(4) . . ?
C34 C33 C32 120.3(4) . . ?
C34 C33 S1 117.3(3) . . ?
C32 C33 S1 122.1(3) . . ?
C33 C34 C35 121.0(4) . . ?
C36 C35 C34 118.1(4) . . ?
C36 C35 C38 122.6(3) . . ?
C34 C35 C38 119.3(3) . . ?
C35 C36 C37 120.5(3) . . ?
C32 C37 C36 121.1(4) . . ?
C32 C37 S4 122.1(3) . . ?
C36 C37 S4 116.7(3) . . ?
C41 C38 C39 108.7(3) . . ?
C41 C38 C35 111.7(3) . . ?
C39 C38 C35 109.2(3) . . ?
C41 C38 C40 109.5(3) . . ?
C39 C38 C40 108.8(3) . . ?
C35 C38 C40 108.9(3) . . ?

loop_
_geom_bond_atom_site_label_1
_geom_bond_atom_site_label_2
_geom_bond_distance
_geom_bond_site_symmetry_2
_geom_bond_publ_flag
S1 C33 1.767(4) . ?
S1 C2 1.773(4) . ?
S2 C6 1.779(4) . ?
S2 C12 1.784(4) . ?
S3 C16 1.776(4) . ?
S3 C22 1.785(4) . ?
S4 C26 1.775(4) . ?
S4 C37 1.790(4) . ?
S5 O5 1.410(3) . ?
S5 O4 1.419(3) . ?
S5 O3 1.583(3) . ?
S5 C31 1.824(5) . ?
F1 C31 1.328(5) . ?
F2 C31 1.335(5) . ?
F3 C31 1.317(5) . ?
O1 C1 1.365(4) . ?
O2 C11 1.354(5) . ?
O3 C21 1.424(4) . ?
C1 C6 1.392(5) . ?
C1 C2 1.396(5) . ?
C2 C3 1.401(5) . ?
C3 C4 1.397(5) . ?
C4 C5 1.398(5) . ?
C4 C7 1.537(5) . ?
C5 C6 1.399(5) . ?
C7 C10 1.528(6) . ?
C7 C8 1.534(6) . ?
C7 C9 1.535(6) . ?
C11 C16 1.394(5) . ?
C11 C12 1.403(5) . ?
C12 C13 1.391(5) . ?
C13 C14 1.404(5) . ?
C14 C15 1.396(5) . ?
C14 C17 1.522(5) . ?
C15 C16 1.387(5) . ?
C17 C20 1.532(6) . ?
C17 C18 1.536(6) . ?
C17 C19 1.537(6) . ?
C21 C22 1.380(5) . ?
C21 C26 1.386(5) . ?
C22 C23 1.400(5) . ?
C23 C24 1.387(5) . ?
C24 C25 1.410(5) . ?
C24 C27 1.525(5) . ?
C25 C26 1.384(5) . ?
C27 C30 1.531(6) . ?
C27 C29 1.535(6) . ?
C27 C28 1.548(6) . ?
C32 C37 1.379(5) . ?
C32 C33 1.393(6) . ?
C33 C34 1.392(5) . ?
C34 C35 1.406(5) . ?
C35 C36 1.393(5) . ?
C35 C38 1.541(5) . ?
C36 C37 1.399(5) . ?
C38 C41 1.517(5) . ?
C38 C39 1.535(6) . ?
C38 C40 1.542(5) . ?

loop_
_cod_related_entry_id
_cod_related_entry_database
_cod_related_entry_code
1 ChemSpider 30652911
